data_4075102
loop_
_publ_author_name
'Kopf, Henning'
'Pietraszuk, Cezary'
'H\"ubner, Eike'
'Burzlaff, Nicolai'

_publ_section_title
;
 Ruthenium Carbene, Vinylidene, and Allenylidene Complexes with a
 Bis(3,5-dimethylpyrazol-1-yl)acetato Heteroscorpionate Ligand
;
_journal_issue 10
_journal_name_full Organometallics
_journal_page_first 2533
_journal_paper_doi 10.1021/om060050y
_journal_volume 25
_journal_year 2006
_chemical_formula_moiety 'C31 H30 Cl N4 O3 P Ru, C H2 Cl2'
_chemical_formula_sum 'C32 H32 Cl3 N4 O3 P Ru'
_chemical_formula_weight 759.01
_chemical_name_systematic
;
 Bis(3,5-dimethylpyrazol-1-yl)acetato-chloro-
carbonyl-triphenylphosphine-ruthenium(ii) 
;
_space_group_IT_number 2
_symmetry_cell_setting triclinic
_symmetry_space_group_name_Hall '-P 1'
_symmetry_space_group_name_H-M 'P -1'
_atom_sites_solution_hydrogens geom
_atom_sites_solution_primary direct
_atom_sites_solution_secondary difmap
_audit_creation_method SHELXL-97
_cell_angle_alpha 82.190(14)
_cell_angle_beta 71.12(3)
_cell_angle_gamma 78.79(2)
_cell_formula_units_Z 2
_cell_length_a 10.059(5)
_cell_length_b 11.478(4)
_cell_length_c 15.463(4)
_cell_measurement_reflns_used 23
_cell_measurement_temperature 158(2)
_cell_measurement_theta_max 14.037
_cell_measurement_theta_min 11.304
_cell_volume 1651.9(11)
_computing_cell_refinement 'CAD4 Express (Enraf Nonius, 1994)'
_computing_data_collection 'CAD4 Express (Enraf Nonius, 1994)'
_computing_data_reduction 'XCAD4 (Harms & Wocadlo, 1995)'
_computing_molecular_graphics 'Ortep-3 for Windows (Farrugia, 1997)'
_computing_publication_material 'WinGX publication routines (Farrugia, 1999)'
_computing_structure_refinement 'SHELXL-97 (Sheldrick, 1997)'
_computing_structure_solution 'SHELXS-97 (Sheldrick, 1997)'
_diffrn_ambient_temperature 158(2)
_diffrn_measured_fraction_theta_full 0.998
_diffrn_measured_fraction_theta_max 0.998
_diffrn_measurement_device '\k-geometry diffractometer'
_diffrn_measurement_device_type 'Enraf Nonius CAD4'
_diffrn_measurement_method 'non-profiled omega/2theta scans'
_diffrn_radiation_monochromator graphite
_diffrn_radiation_source 'fine-focus sealed tube'
_diffrn_radiation_type MoK\a
_diffrn_radiation_wavelength 0.71073
_diffrn_reflns_av_R_equivalents 0.0263
_diffrn_reflns_av_sigmaI/netI 0.0308
_diffrn_reflns_limit_h_max 11
_diffrn_reflns_limit_h_min -2
_diffrn_reflns_limit_k_max 13
_diffrn_reflns_limit_k_min -13
_diffrn_reflns_limit_l_max 18
_diffrn_reflns_limit_l_min -17
_diffrn_reflns_number 6203
_diffrn_reflns_theta_full 24.99
_diffrn_reflns_theta_max 24.99
_diffrn_reflns_theta_min 1.40
_diffrn_standards_decay_% -1
_diffrn_standards_interval_time 60
_diffrn_standards_number 3
_exptl_absorpt_coefficient_mu 0.805
_exptl_absorpt_correction_type none
_exptl_crystal_colour yellow
_exptl_crystal_density_diffrn 1.526
_exptl_crystal_density_method 'not measured'
_exptl_crystal_description prism
_exptl_crystal_F_000 772
_exptl_crystal_size_max 0.58
_exptl_crystal_size_mid 0.35
_exptl_crystal_size_min 0.23
_refine_diff_density_max 0.983
_refine_diff_density_min -1.526
_refine_diff_density_rms 0.114
_refine_ls_extinction_method none
_refine_ls_goodness_of_fit_ref 1.098
_refine_ls_hydrogen_treatment constr
_refine_ls_matrix_type full
_refine_ls_number_parameters 397
_refine_ls_number_reflns 5805
_refine_ls_number_restraints 0
_refine_ls_restrained_S_all 1.098
_refine_ls_R_factor_all 0.0524
_refine_ls_R_factor_gt 0.0434
_refine_ls_shift/su_max 0.001
_refine_ls_shift/su_mean 0.000
_refine_ls_structure_factor_coef Fsqd
_refine_ls_weighting_details 'calc w=1/[\s^2^(Fo^2^)+(0.0602P)^2^+6.0853P] where P=(Fo^2^+2Fc^2^)/3'
_refine_ls_weighting_scheme calc
_refine_ls_wR_factor_gt 0.1251
_refine_ls_wR_factor_ref 0.1305
_reflns_number_gt 5127
_reflns_number_total 5805
_reflns_threshold_expression >2sigma(I)
_cod_data_source_file om060050ysi20060118_063303.cif
_cod_data_source_block hkbue1
_cod_original_cell_volume 1652.0(11)
_cod_database_code 4075102

loop_
_symmetry_equiv_pos_as_xyz
'x, y, z'
'-x, -y, -z'

loop_
_atom_site_label
_atom_site_type_symbol
_atom_site_fract_x
_atom_site_fract_y
_atom_site_fract_z
_atom_site_U_iso_or_equiv
_atom_site_adp_type
_atom_site_occupancy
_atom_site_symmetry_multiplicity
_atom_site_calc_flag
_atom_site_refinement_flags
C1 C 0.5253(5) 0.7884(4) 0.5043(3) 0.0240(9) Uani 1 1 d .
H1 H 0.4906 0.8148 0.4500 0.029 Uiso 1 1 calc R
C2 C 0.6252(5) 0.8746(4) 0.5069(3) 0.0243(10) Uani 1 1 d .
C3 C 0.8236(6) 0.6801(4) 0.6670(3) 0.0283(11) Uani 1 1 d .
C11 C 0.2550(5) 0.6982(5) 0.8246(3) 0.0320(11) Uani 1 1 d .
H11A H 0.3441 0.6698 0.8394 0.048 Uiso 1 1 calc R
H11B H 0.1997 0.6329 0.8375 0.048 Uiso 1 1 calc R
H11C H 0.1997 0.7639 0.8620 0.048 Uiso 1 1 calc R
C12 C 0.2876(5) 0.7406(4) 0.7256(3) 0.0242(9) Uani 1 1 d .
C13 C 0.1873(5) 0.7794(4) 0.6774(3) 0.0278(10) Uani 1 1 d .
H13 H 0.0869 0.7849 0.7021 0.033 Uiso 1 1 calc R
C14 C 0.2620(5) 0.8078(4) 0.5887(3) 0.0257(10) Uani 1 1 d .
C15 C 0.2142(6) 0.8515(5) 0.5066(4) 0.0341(11) Uani 1 1 d .
H15A H 0.1115 0.8523 0.5226 0.051 Uiso 1 1 calc R
H15B H 0.2644 0.7985 0.4574 0.051 Uiso 1 1 calc R
H15C H 0.2352 0.9323 0.4857 0.051 Uiso 1 1 calc R
C61 C 0.8889(6) 0.4473(6) 0.8563(4) 0.0498(15) Uani 1 1 d .
H61A H 0.8197 0.4713 0.8214 0.060 Uiso 1 1 calc R
H61B H 0.8921 0.5178 0.8856 0.060 Uiso 1 1 calc R
C21 C 0.8388(6) 0.4309(4) 0.5722(4) 0.0352(12) Uani 1 1 d .
H21A H 0.8894 0.4772 0.5962 0.053 Uiso 1 1 calc R
H21B H 0.9080 0.3765 0.5292 0.053 Uiso 1 1 calc R
H21C H 0.7793 0.3849 0.6230 0.053 Uiso 1 1 calc R
C22 C 0.7470(5) 0.5136(4) 0.5236(3) 0.0272(10) Uani 1 1 d .
C23 C 0.7246(5) 0.4998(4) 0.4411(3) 0.0326(11) Uani 1 1 d .
H23 H 0.7644 0.4336 0.4049 0.039 Uiso 1 1 calc R
C24 C 0.6352(5) 0.5985(4) 0.4221(3) 0.0294(10) Uani 1 1 d .
C25 C 0.5752(6) 0.6334(5) 0.3442(4) 0.0389(13) Uani 1 1 d .
H25A H 0.4710 0.6473 0.3678 0.058 Uiso 1 1 calc R
H25B H 0.6068 0.5694 0.3025 0.058 Uiso 1 1 calc R
H25C H 0.6084 0.7066 0.3109 0.058 Uiso 1 1 calc R
C31 C 0.4193(5) 0.9204(4) 0.8309(3) 0.0256(10) Uani 1 1 d .
C32 C 0.3595(5) 0.9819(4) 0.7651(3) 0.0303(11) Uani 1 1 d .
H32 H 0.4115 0.9779 0.7020 0.036 Uiso 1 1 calc R
C33 C 0.2249(6) 1.0492(5) 0.7908(4) 0.0412(13) Uani 1 1 d .
H33 H 0.1845 1.0907 0.7455 0.049 Uiso 1 1 calc R
C34 C 0.1496(6) 1.0556(5) 0.8827(5) 0.0494(15) Uani 1 1 d .
H34 H 0.0571 1.1016 0.9005 0.059 Uiso 1 1 calc R
C35 C 0.2081(6) 0.9955(5) 0.9489(4) 0.0478(15) Uani 1 1 d .
H35 H 0.1557 1.0004 1.0120 0.057 Uiso 1 1 calc R
C36 C 0.3431(6) 0.9277(5) 0.9236(4) 0.0349(11) Uani 1 1 d .
H36 H 0.3833 0.8867 0.9692 0.042 Uiso 1 1 calc R
C41 C 0.6470(5) 0.7651(4) 0.8888(3) 0.0261(10) Uani 1 1 d .
C42 C 0.5636(6) 0.6867(4) 0.9476(3) 0.0333(11) Uani 1 1 d .
H42 H 0.4821 0.6724 0.9349 0.040 Uiso 1 1 calc R
C43 C 0.5963(7) 0.6286(5) 1.0244(4) 0.0416(13) Uani 1 1 d .
H43 H 0.5366 0.5764 1.0646 0.050 Uiso 1 1 calc R
C44 C 0.7169(8) 0.6471(5) 1.0423(4) 0.0529(17) Uani 1 1 d .
H44 H 0.7397 0.6083 1.0952 0.064 Uiso 1 1 calc R
C45 C 0.8038(8) 0.7223(5) 0.9826(4) 0.0507(16) Uani 1 1 d .
H45 H 0.8881 0.7328 0.9938 0.061 Uiso 1 1 calc R
C46 C 0.7696(6) 0.7823(5) 0.9069(4) 0.0382(12) Uani 1 1 d .
H46 H 0.8290 0.8351 0.8672 0.046 Uiso 1 1 calc R
C51 C 0.7018(5) 0.9650(4) 0.7571(3) 0.0254(10) Uani 1 1 d .
C52 C 0.8311(5) 0.9595(4) 0.6901(3) 0.0298(10) Uani 1 1 d .
H52 H 0.8647 0.8939 0.6530 0.036 Uiso 1 1 calc R
C53 C 0.9146(6) 1.0497(5) 0.6756(4) 0.0371(12) Uani 1 1 d .
H53 H 1.0058 1.0436 0.6309 0.044 Uiso 1 1 calc R
C54 C 0.8619(6) 1.1475(5) 0.7272(4) 0.0409(13) Uani 1 1 d .
H54 H 0.9171 1.2092 0.7177 0.049 Uiso 1 1 calc R
C55 C 0.7298(7) 1.1557(5) 0.7922(5) 0.0513(16) Uani 1 1 d .
H55 H 0.6934 1.2238 0.8266 0.062 Uiso 1 1 calc R
C56 C 0.6501(6) 1.0650(5) 0.8077(4) 0.0433(13) Uani 1 1 d .
H56 H 0.5595 1.0709 0.8530 0.052 Uiso 1 1 calc R
Cl1 Cl 0.59540(13) 0.53725(10) 0.76974(8) 0.0283(3) Uani 1 1 d .
Cl2 Cl 0.83175(17) 0.33472(15) 0.94130(11) 0.0535(4) Uani 1 1 d .
Cl3 Cl 1.05722(19) 0.40016(19) 0.78101(13) 0.0704(5) Uani 1 1 d .
N11 N 0.4174(4) 0.7455(3) 0.6687(2) 0.0206(8) Uani 1 1 d .
N12 N 0.4030(4) 0.7865(3) 0.5848(2) 0.0205(8) Uani 1 1 d .
N21 N 0.6748(4) 0.6179(3) 0.5543(3) 0.0238(8) Uani 1 1 d .
N22 N 0.6061(4) 0.6693(3) 0.4921(3) 0.0234(8) Uani 1 1 d .
O1 O 0.6631(3) 0.8666(3) 0.5788(2) 0.0239(7) Uani 1 1 d .
O2 O 0.6625(4) 0.9420(3) 0.4385(2) 0.0335(8) Uani 1 1 d .
O3 O 0.9415(4) 0.6540(3) 0.6638(3) 0.0469(10) Uani 1 1 d .
P1 P 0.60007(12) 0.83927(10) 0.78788(8) 0.0218(3) Uani 1 1 d .
Ru1 Ru 0.63698(4) 0.71581(3) 0.67198(2) 0.01860(12) Uani 1 1 d .

loop_
_atom_site_aniso_label
_atom_site_aniso_U_11
_atom_site_aniso_U_22
_atom_site_aniso_U_33
_atom_site_aniso_U_23
_atom_site_aniso_U_13
_atom_site_aniso_U_12
C1 0.031(2) 0.021(2) 0.024(2) -0.0014(18) -0.0122(19) -0.0061(19)
C2 0.031(2) 0.017(2) 0.025(2) -0.0042(18) -0.0078(19) -0.0040(18)
C3 0.047(3) 0.011(2) 0.030(2) -0.0041(18) -0.013(2) -0.006(2)
C11 0.027(2) 0.039(3) 0.030(3) -0.001(2) -0.006(2) -0.011(2)
C12 0.022(2) 0.023(2) 0.027(2) -0.0033(18) -0.0055(19) -0.0062(18)
C13 0.023(2) 0.024(2) 0.038(3) -0.007(2) -0.008(2) -0.0055(19)
C14 0.029(2) 0.016(2) 0.037(3) -0.0070(19) -0.015(2) -0.0033(18)
C15 0.039(3) 0.031(3) 0.041(3) -0.002(2) -0.023(2) -0.007(2)
C61 0.038(3) 0.047(3) 0.054(4) 0.004(3) -0.008(3) 0.003(3)
C21 0.038(3) 0.021(2) 0.042(3) -0.007(2) -0.006(2) 0.000(2)
C22 0.030(2) 0.019(2) 0.030(2) -0.0068(19) -0.001(2) -0.0070(19)
C23 0.036(3) 0.026(2) 0.035(3) -0.012(2) -0.004(2) -0.009(2)
C24 0.033(3) 0.033(3) 0.023(2) -0.009(2) -0.001(2) -0.015(2)
C25 0.040(3) 0.053(3) 0.032(3) -0.016(2) -0.013(2) -0.014(3)
C31 0.025(2) 0.023(2) 0.030(2) -0.0083(19) -0.0078(19) -0.0031(18)
C32 0.033(3) 0.026(2) 0.033(3) -0.009(2) -0.010(2) -0.002(2)
C33 0.041(3) 0.032(3) 0.051(3) -0.006(2) -0.018(3) 0.001(2)
C34 0.031(3) 0.044(3) 0.062(4) -0.017(3) -0.004(3) 0.011(3)
C35 0.046(3) 0.045(3) 0.041(3) -0.016(3) 0.003(3) 0.000(3)
C36 0.040(3) 0.031(3) 0.032(3) -0.009(2) -0.010(2) -0.001(2)
C41 0.034(3) 0.024(2) 0.023(2) -0.0045(18) -0.012(2) -0.0008(19)
C42 0.042(3) 0.030(3) 0.029(3) -0.004(2) -0.012(2) -0.003(2)
C43 0.060(4) 0.035(3) 0.026(3) 0.003(2) -0.011(3) -0.005(3)
C44 0.092(5) 0.039(3) 0.038(3) 0.001(3) -0.041(3) -0.001(3)
C45 0.071(4) 0.043(3) 0.056(4) -0.001(3) -0.044(3) -0.009(3)
C46 0.051(3) 0.033(3) 0.040(3) 0.002(2) -0.026(3) -0.010(2)
C51 0.037(3) 0.017(2) 0.028(2) -0.0017(18) -0.017(2) -0.0055(19)
C52 0.037(3) 0.022(2) 0.035(3) -0.001(2) -0.017(2) -0.005(2)
C53 0.041(3) 0.033(3) 0.042(3) 0.005(2) -0.018(2) -0.013(2)
C54 0.052(3) 0.027(3) 0.057(4) 0.003(2) -0.030(3) -0.020(2)
C55 0.064(4) 0.030(3) 0.063(4) -0.019(3) -0.015(3) -0.015(3)
C56 0.047(3) 0.034(3) 0.050(3) -0.016(3) -0.008(3) -0.011(3)
Cl1 0.0357(6) 0.0224(5) 0.0277(6) 0.0031(4) -0.0106(5) -0.0088(5)
Cl2 0.0529(9) 0.0554(9) 0.0429(8) 0.0059(7) -0.0071(7) -0.0069(7)
Cl3 0.0468(9) 0.0781(12) 0.0651(11) 0.0062(9) 0.0039(8) -0.0049(9)
N11 0.0204(18) 0.0175(18) 0.0242(19) -0.0015(14) -0.0083(15) -0.0012(14)
N12 0.0197(18) 0.0195(18) 0.0248(19) -0.0019(15) -0.0089(15) -0.0054(14)
N21 0.030(2) 0.0206(19) 0.0233(19) -0.0039(15) -0.0088(16) -0.0069(16)
N22 0.028(2) 0.0216(19) 0.0227(19) -0.0051(15) -0.0079(16) -0.0065(16)
O1 0.0309(17) 0.0208(15) 0.0238(16) 0.0010(12) -0.0107(14) -0.0108(13)
O2 0.048(2) 0.0299(18) 0.0275(18) 0.0067(15) -0.0143(16) -0.0185(16)
O3 0.040(2) 0.030(2) 0.075(3) -0.0134(19) -0.024(2) 0.0003(17)
P1 0.0275(6) 0.0188(5) 0.0208(6) -0.0029(4) -0.0091(5) -0.0038(5)
Ru1 0.0220(2) 0.01529(19) 0.01982(19) -0.00163(13) -0.00739(14) -0.00430(13)

loop_
_atom_type_symbol
_atom_type_description
_atom_type_scat_dispersion_real
_atom_type_scat_dispersion_imag
_atom_type_scat_source
C C 0.0033 0.0016 'International Tables Vol C Tables 4.2.6.8 and 6.1.1.4'
H H 0.0000 0.0000 'International Tables Vol C Tables 4.2.6.8 and 6.1.1.4'
Cl Cl 0.1484 0.1585 'International Tables Vol C Tables 4.2.6.8 and 6.1.1.4'
N N 0.0061 0.0033 'International Tables Vol C Tables 4.2.6.8 and 6.1.1.4'
O O 0.0106 0.0060 'International Tables Vol C Tables 4.2.6.8 and 6.1.1.4'
P P 0.1023 0.0942 'International Tables Vol C Tables 4.2.6.8 and 6.1.1.4'
Ru Ru -1.2594 0.8363 'International Tables Vol C Tables 4.2.6.8 and 6.1.1.4'

loop_
_geom_angle_atom_site_label_1
_geom_angle_atom_site_label_2
_geom_angle_atom_site_label_3
_geom_angle
N12 C1 N22 109.9(4)
N12 C1 C2 113.6(4)
N22 C1 C2 109.1(4)
N12 C1 H1 108.0
N22 C1 H1 108.0
C2 C1 H1 108.0
O2 C2 O1 126.2(4)
O2 C2 C1 116.5(4)
O1 C2 C1 117.2(4)
O3 C3 Ru1 178.0(4)
C12 C11 H11A 109.5
C12 C11 H11B 109.5
H11A C11 H11B 109.5
C12 C11 H11C 109.5
H11A C11 H11C 109.5
H11B C11 H11C 109.5
N11 C12 C13 109.4(4)
N11 C12 C11 124.5(4)
C13 C12 C11 126.0(4)
C14 C13 C12 106.9(4)
C14 C13 H13 126.6
C12 C13 H13 126.6
C13 C14 N12 106.2(4)
C13 C14 C15 131.3(4)
N12 C14 C15 122.5(4)
C14 C15 H15A 109.5
C14 C15 H15B 109.5
H15A C15 H15B 109.5
C14 C15 H15C 109.5
H15A C15 H15C 109.5
H15B C15 H15C 109.5
Cl3 C61 Cl2 111.6(3)
Cl3 C61 H61A 109.3
Cl2 C61 H61A 109.3
Cl3 C61 H61B 109.3
Cl2 C61 H61B 109.3
H61A C61 H61B 108.0
C22 C21 H21A 109.5
C22 C21 H21B 109.5
H21A C21 H21B 109.5
C22 C21 H21C 109.5
H21A C21 H21C 109.5
H21B C21 H21C 109.5
N21 C22 C23 109.3(4)
N21 C22 C21 122.6(4)
C23 C22 C21 128.1(4)
C24 C23 C22 107.7(4)
C24 C23 H23 126.2
C22 C23 H23 126.2
N22 C24 C23 105.8(4)
N22 C24 C25 122.5(5)
C23 C24 C25 131.8(5)
C24 C25 H25A 109.5
C24 C25 H25B 109.5
H25A C25 H25B 109.5
C24 C25 H25C 109.5
H25A C25 H25C 109.5
H25B C25 H25C 109.5
C32 C31 C36 119.4(4)
C32 C31 P1 116.1(4)
C36 C31 P1 124.4(4)
C33 C32 C31 120.6(5)
C33 C32 H32 119.7
C31 C32 H32 119.7
C34 C33 C32 119.7(5)
C34 C33 H33 120.1
C32 C33 H33 120.1
C35 C34 C33 120.3(5)
C35 C34 H34 119.8
C33 C34 H34 119.8
C34 C35 C36 120.3(5)
C34 C35 H35 119.9
C36 C35 H35 119.9
C35 C36 C31 119.7(5)
C35 C36 H36 120.2
C31 C36 H36 120.2
C42 C41 C46 118.6(4)
C42 C41 P1 119.9(4)
C46 C41 P1 121.5(4)
C43 C42 C41 121.5(5)
C43 C42 H42 119.2
C41 C42 H42 119.2
C42 C43 C44 119.5(5)
C42 C43 H43 120.2
C44 C43 H43 120.2
C45 C44 C43 119.6(5)
C45 C44 H44 120.2
C43 C44 H44 120.2
C46 C45 C44 120.8(6)
C46 C45 H45 119.6
C44 C45 H45 119.6
C45 C46 C41 119.9(5)
C45 C46 H46 120.1
C41 C46 H46 120.1
C52 C51 C56 119.0(5)
C52 C51 P1 121.9(4)
C56 C51 P1 119.0(4)
C51 C52 C53 120.9(5)
C51 C52 H52 119.6
C53 C52 H52 119.6
C54 C53 C52 119.1(5)
C54 C53 H53 120.4
C52 C53 H53 120.4
C55 C54 C53 120.3(5)
C55 C54 H54 119.9
C53 C54 H54 119.9
C54 C55 C56 120.2(5)
C54 C55 H55 119.9
C56 C55 H55 119.9
C55 C56 C51 120.5(5)
C55 C56 H56 119.7
C51 C56 H56 119.7
C12 N11 N12 106.8(3)
C12 N11 Ru1 139.3(3)
N12 N11 Ru1 113.8(3)
N11 N12 C14 110.6(4)
N11 N12 C1 121.2(3)
C14 N12 C1 127.7(4)
C22 N21 N22 106.1(4)
C22 N21 Ru1 137.5(3)
N22 N21 Ru1 116.3(3)
C24 N22 N21 111.2(4)
C24 N22 C1 129.9(4)
N21 N22 C1 118.8(3)
C2 O1 Ru1 120.1(3)
C31 P1 C41 106.0(2)
C31 P1 C51 100.0(2)
C41 P1 C51 102.3(2)
C31 P1 Ru1 115.63(15)
C41 P1 Ru1 114.84(15)
C51 P1 Ru1 116.18(16)
C3 Ru1 O1 94.70(17)
C3 Ru1 N21 91.84(18)
O1 Ru1 N21 86.12(13)
C3 Ru1 N11 174.47(17)
O1 Ru1 N11 86.20(13)
N21 Ru1 N11 82.78(14)
C3 Ru1 P1 88.46(14)
O1 Ru1 P1 87.76(9)
N21 Ru1 P1 173.88(10)
N11 Ru1 P1 97.03(10)
C3 Ru1 Cl1 88.83(15)
O1 Ru1 Cl1 174.48(9)
N21 Ru1 Cl1 89.53(11)
N11 Ru1 Cl1 89.88(10)
P1 Ru1 Cl1 96.59(5)

loop_
_geom_bond_atom_site_label_1
_geom_bond_atom_site_label_2
_geom_bond_distance
C1 N12 1.441(6)
C1 N22 1.450(6)
C1 C2 1.554(6)
C1 H1 1.0000
C2 O2 1.220(6)
C2 O1 1.274(5)
C3 O3 1.151(6)
C3 Ru1 1.821(5)
C11 C12 1.492(7)
C11 H11A 0.9800
C11 H11B 0.9800
C11 H11C 0.9800
C12 N11 1.325(6)
C12 C13 1.411(7)
C13 C14 1.364(7)
C13 H13 0.9500
C14 N12 1.374(6)
C14 C15 1.492(7)
C15 H15A 0.9800
C15 H15B 0.9800
C15 H15C 0.9800
C61 Cl3 1.748(6)
C61 Cl2 1.751(6)
C61 H61A 0.9900
C61 H61B 0.9900
C21 C22 1.494(7)
C21 H21A 0.9800
C21 H21B 0.9800
C21 H21C 0.9800
C22 N21 1.334(6)
C22 C23 1.399(7)
C23 C24 1.365(7)
C23 H23 0.9500
C24 N22 1.364(6)
C24 C25 1.490(7)
C25 H25A 0.9800
C25 H25B 0.9800
C25 H25C 0.9800
C31 C32 1.390(7)
C31 C36 1.395(7)
C31 P1 1.828(5)
C32 C33 1.384(7)
C32 H32 0.9500
C33 C34 1.382(8)
C33 H33 0.9500
C34 C35 1.381(9)
C34 H34 0.9500
C35 C36 1.389(8)
C35 H35 0.9500
C36 H36 0.9500
C41 C42 1.385(7)
C41 C46 1.404(7)
C41 P1 1.828(5)
C42 C43 1.384(7)
C42 H42 0.9500
C43 C44 1.388(9)
C43 H43 0.9500
C44 C45 1.384(10)
C44 H44 0.9500
C45 C46 1.383(8)
C45 H45 0.9500
C46 H46 0.9500
C51 C52 1.373(7)
C51 C56 1.395(7)
C51 P1 1.852(5)
C52 C53 1.407(7)
C52 H52 0.9500
C53 C54 1.384(8)
C53 H53 0.9500
C54 C55 1.378(9)
C54 H54 0.9500
C55 C56 1.385(8)
C55 H55 0.9500
C56 H56 0.9500
Cl1 Ru1 2.3964(13)
N11 N12 1.362(5)
N11 Ru1 2.184(4)
N21 N22 1.368(5)
N21 Ru1 2.158(4)
O1 Ru1 2.096(3)
P1 Ru1 2.3266(13)
